data_2105368
loop_
_publ_author_name
'Bergerhoff, G.'
'Schultze-Rhonhof, E.'

_publ_section_title
;
 Die Kristallstruktur des beta-Tetraargentotellurnitrates, beta-Ag4 Te (N
 O3)2
;
_journal_name_full 'Acta Crystallographica B (24,1968-38,1982)'
_journal_page_first 2645
_journal_page_last 2648
_journal_paper_doi 10.1107/S0567740869006182
_journal_volume 25
_journal_year 1969
_chemical_formula_sum 'Ag4 N2 O6 Te'
_chemical_name_systematic 'Ag4 Te (N O3)2'
_space_group_IT_number 198
_symmetry_space_group_name_Hall 'P 2ac 2ab 3'
_symmetry_space_group_name_H-M 'P 21 3'
_cell_angle_alpha 90
_cell_angle_beta 90
_cell_angle_gamma 90
_cell_formula_units_Z 4
_cell_length_a 8.627
_cell_length_b 8.627
_cell_length_c 8.627
_cell_volume 642.066
_citation_journal_id_ASTM ACBCAR
_cod_data_source_file silver3-x_167.cif
_cod_data_source_block Ag4N2O6Te1
_cod_original_cell_volume 642.0656
_cod_original_formula_sum 'Ag4 N2 O6 Te1'
_cod_database_code 2105368

loop_
_symmetry_equiv_pos_as_xyz
x,y,z
-x+1/2,-y,z+1/2
x+1/2,-y+1/2,-z
-x,y+1/2,-z+1/2
z,x,y
-z+1/2,-x,y+1/2
z+1/2,-x+1/2,-y
-z,x+1/2,-y+1/2
y,z,x
y+1/2,-z+1/2,-x
-y,z+1/2,-x+1/2
-y+1/2,-z,x+1/2

loop_
_atom_site_label
_atom_site_type_symbol
_atom_site_fract_x
_atom_site_fract_y
_atom_site_fract_z
_atom_site_occupancy
_atom_site_U_iso_or_equiv
Ag2 Ag+1 0.0115 0.0865 0.2884 1 0.0
N1 N+5 0.812 0.812 0.812 1 0.0
O2 O-2 0.31 0.41 0.21 1 0.0
O1 O-2 0.92 0.72 0.79 1 0.0
N2 N+5 0.312 0.312 0.312 1 0.0
Te1 Te-2 0.684 0.684 0.684 1 0.0
Ag1 Ag+1 0.977 0.977 0.977 1 0.0
